data_7026246
loop_
_publ_author_name
'Kuo, Yu-Ying'
'Haddow, Mairi F.'
'P\'erez-Redondo, Adri\'an'
'Owen, Gareth R.'

_publ_section_title
;
 Rhodium and iridium complexes containing
 diphenyl-2-(3-methyl)indolylphosphine: synthesis, structure and
 application in the catalytic transfer hydrogenation of ketones.
;
_journal_issue 27
_journal_name_full 'Dalton transactions (Cambridge, England : 2003)'
_journal_page_first 6239
_journal_page_last 6248
_journal_paper_doi 10.1039/c0dt00293c
_journal_volume 39
_journal_year 2010
_chemical_formula_moiety 'C29 H30 Cl N P Rh'
_chemical_formula_sum 'C29 H30 Cl N P Rh'
_chemical_formula_weight 561.87
_chemical_name_systematic
;
?
;
_space_group_IT_number 14
_symmetry_cell_setting monoclinic
_symmetry_space_group_name_Hall '-P 2ybc'
_symmetry_space_group_name_H-M 'P 1 21/c 1'
_atom_sites_solution_hydrogens geom
_atom_sites_solution_primary direct
_atom_sites_solution_secondary difmap
_audit_creation_method SHELXL-97
_cell_angle_alpha 90.00
_cell_angle_beta 105.2310(10)
_cell_angle_gamma 90.00
_cell_formula_units_Z 4
_cell_length_a 10.3430(3)
_cell_length_b 15.0230(4)
_cell_length_c 16.3236(5)
_cell_measurement_reflns_used 33216
_cell_measurement_temperature 100(2)
_cell_measurement_theta_max 30.5665
_cell_measurement_theta_min 2.9205
_cell_volume 2447.32(12)
_computing_cell_refinement 'Apex II (Bruker-AXS, 2007)'
_computing_data_collection 'Apex II (Bruker-AXS, 2007)'
_computing_data_reduction
;
SAINT v7.34A (Bruker-AXS, 2007) & XPREP v2005/4 (Bruker-AXS, 2005)
;
_computing_molecular_graphics 'Bruker SHELXTL'
_computing_publication_material 'Bruker SHELXTL'
_computing_structure_refinement 'SHELXL-97 (Sheldrick, 2008)'
_computing_structure_solution 'SHELXS-97 (Sheldrick, 2008)'
_diffrn_ambient_temperature 100(2)
_diffrn_measured_fraction_theta_full 0.996
_diffrn_measured_fraction_theta_max 0.996
_diffrn_measurement_device_type 'Bruker Apex II kappa with CCD area detector'
_diffrn_measurement_method 'phi and omega scans'
_diffrn_radiation_monochromator graphite
_diffrn_radiation_source 'fine-focus sealed tube'
_diffrn_radiation_type MoK\a
_diffrn_radiation_wavelength 0.71073
_diffrn_reflns_av_R_equivalents 0.0230
_diffrn_reflns_av_sigmaI/netI 0.0154
_diffrn_reflns_limit_h_max 14
_diffrn_reflns_limit_h_min -14
_diffrn_reflns_limit_k_max 21
_diffrn_reflns_limit_k_min -18
_diffrn_reflns_limit_l_max 23
_diffrn_reflns_limit_l_min -23
_diffrn_reflns_number 56256
_diffrn_reflns_theta_full 30.57
_diffrn_reflns_theta_max 30.57
_diffrn_reflns_theta_min 2.51
_exptl_absorpt_coefficient_mu 0.891
_exptl_absorpt_correction_T_max 1
_exptl_absorpt_correction_T_min 0.9107
_exptl_absorpt_correction_type multi-scan
_exptl_absorpt_process_details 'SADABS V2008/1''
_exptl_crystal_colour yellow
_exptl_crystal_density_diffrn 1.525
_exptl_crystal_density_method 'not measured'
_exptl_crystal_description block
_exptl_crystal_F_000 1152
_exptl_crystal_size_max 0.22
_exptl_crystal_size_mid 0.19
_exptl_crystal_size_min 0.16
_refine_diff_density_max 0.505
_refine_diff_density_min -0.441
_refine_diff_density_rms 0.071
_refine_ls_extinction_method none
_refine_ls_goodness_of_fit_ref 1.076
_refine_ls_hydrogen_treatment constr
_refine_ls_matrix_type full
_refine_ls_number_parameters 299
_refine_ls_number_reflns 7494
_refine_ls_number_restraints 0
_refine_ls_restrained_S_all 1.076
_refine_ls_R_factor_all 0.0240
_refine_ls_R_factor_gt 0.0209
_refine_ls_shift/su_max 0.003
_refine_ls_shift/su_mean 0.000
_refine_ls_structure_factor_coef Fsqd
_refine_ls_weighting_details 'calc w=1/[\s^2^(Fo^2^)+(0.0250P)^2^+1.7965P] where P=(Fo^2^+2Fc^2^)/3'
_refine_ls_weighting_scheme calc
_refine_ls_wR_factor_gt 0.0548
_refine_ls_wR_factor_ref 0.0568
_reflns_number_gt 6840
_reflns_number_total 7494
_reflns_threshold_expression >2sigma(I)
_cod_data_source_file c0dt00293c.txt
_cod_data_source_block y004
_cod_original_sg_symbol_H-M P21/c
_cod_database_code 7026246

loop_
_symmetry_equiv_pos_as_xyz
'x, y, z'
'-x, y+1/2, -z+1/2'
'-x, -y, -z'
'x, -y-1/2, z-1/2'

loop_
_atom_site_label
_atom_site_type_symbol
_atom_site_fract_x
_atom_site_fract_y
_atom_site_fract_z
_atom_site_U_iso_or_equiv
_atom_site_adp_type
_atom_site_occupancy
_atom_site_symmetry_multiplicity
_atom_site_calc_flag
_atom_site_refinement_flags
Rh1 Rh 0.487109(9) 0.809145(6) 0.542768(6) 0.00999(3) Uani 1 1 d .
P1 P 0.28665(3) 0.78368(2) 0.57586(2) 0.01020(6) Uani 1 1 d .
Cl1 Cl 0.60506(3) 0.80042(2) 0.68862(2) 0.01780(7) Uani 1 1 d .
N1 N 0.35297(11) 0.91191(7) 0.70141(7) 0.0124(2) Uani 1 1 d .
H1 H 0.4330 0.9181 0.6928 0.015 Uiso 1 1 calc R
C1 C 0.25504(12) 0.85266(9) 0.65891(8) 0.0117(2) Uani 1 1 d .
C2 C 0.14147(13) 0.86263(9) 0.68791(8) 0.0144(2) Uani 1 1 d .
C3 C 0.17292(13) 0.92995(9) 0.75237(8) 0.0147(2) Uani 1 1 d .
C4 C 0.09960(15) 0.96945(10) 0.80430(9) 0.0198(3) Uani 1 1 d .
H4 H 0.0106 0.9509 0.8011 0.024 Uiso 1 1 calc R
C5 C 0.15969(17) 1.03567(11) 0.85993(9) 0.0233(3) Uani 1 1 d .
H5 H 0.1113 1.0627 0.8954 0.028 Uiso 1 1 calc R
C6 C 0.29147(17) 1.06388(10) 0.86511(9) 0.0229(3) Uani 1 1 d .
H6 H 0.3301 1.1096 0.9041 0.027 Uiso 1 1 calc R
C7 C 0.36607(15) 1.02672(10) 0.81482(9) 0.0185(3) Uani 1 1 d .
H7 H 0.4547 1.0462 0.8181 0.022 Uiso 1 1 calc R
C8 C 0.30498(13) 0.95915(9) 0.75889(8) 0.0136(2) Uani 1 1 d .
C9 C 0.00947(15) 0.81617(11) 0.65784(10) 0.0230(3) Uani 1 1 d .
H9A H 0.0053 0.7857 0.6041 0.034 Uiso 1 1 calc R
H9B H -0.0632 0.8599 0.6493 0.034 Uiso 1 1 calc R
H9C H -0.0001 0.7725 0.7004 0.034 Uiso 1 1 calc R
C10 C 0.27298(13) 0.66920(9) 0.61000(8) 0.0129(2) Uani 1 1 d .
C11 C 0.29592(14) 0.59955(9) 0.55870(9) 0.0162(2) Uani 1 1 d .
H11 H 0.3192 0.6125 0.5074 0.019 Uiso 1 1 calc R
C12 C 0.28497(15) 0.51152(10) 0.58223(9) 0.0191(3) Uani 1 1 d .
H12 H 0.2995 0.4647 0.5466 0.023 Uiso 1 1 calc R
C13 C 0.25286(14) 0.49172(10) 0.65750(9) 0.0189(3) Uani 1 1 d .
H13 H 0.2456 0.4315 0.6736 0.023 Uiso 1 1 calc R
C14 C 0.23136(14) 0.56043(10) 0.70923(9) 0.0183(3) Uani 1 1 d .
H14 H 0.2093 0.5470 0.7608 0.022 Uiso 1 1 calc R
C15 C 0.24179(13) 0.64884(9) 0.68617(8) 0.0155(2) Uani 1 1 d .
H15 H 0.2277 0.6954 0.7223 0.019 Uiso 1 1 calc R
C16 C 0.13530(13) 0.80268(9) 0.48950(8) 0.0125(2) Uani 1 1 d .
C17 C 0.09692(14) 0.89119(9) 0.46997(9) 0.0159(2) Uani 1 1 d .
H17 H 0.1444 0.9379 0.5042 0.019 Uiso 1 1 calc R
C18 C -0.00996(14) 0.91127(10) 0.40097(9) 0.0192(3) Uani 1 1 d .
H18 H -0.0355 0.9715 0.3886 0.023 Uiso 1 1 calc R
C19 C -0.07965(14) 0.84366(11) 0.35002(9) 0.0194(3) Uani 1 1 d .
H19 H -0.1520 0.8574 0.3024 0.023 Uiso 1 1 calc R
C20 C -0.04261(14) 0.75583(10) 0.36935(9) 0.0180(3) Uani 1 1 d .
H20 H -0.0906 0.7094 0.3350 0.022 Uiso 1 1 calc R
C21 C 0.06428(13) 0.73492(9) 0.43865(8) 0.0153(2) Uani 1 1 d .
H21 H 0.0887 0.6745 0.4512 0.018 Uiso 1 1 calc R
C27 C 0.40507(13) 0.76145(9) 0.41796(8) 0.0146(2) Uani 1 1 d .
H27 H 0.3152 0.7328 0.4092 0.017 Uiso 1 1 calc R
C26 C 0.40101(13) 0.85522(9) 0.41664(8) 0.0144(2) Uani 1 1 d .
H26 H 0.3088 0.8803 0.4078 0.017 Uiso 1 1 calc R
C25 C 0.49407(14) 0.91363(10) 0.38101(9) 0.0175(3) Uani 1 1 d .
H25A H 0.4451 0.9681 0.3564 0.021 Uiso 1 1 calc R
H25B H 0.5188 0.8811 0.3346 0.021 Uiso 1 1 calc R
C24 C 0.62288(13) 0.94081(9) 0.44773(9) 0.0157(2) Uani 1 1 d .
H24A H 0.6960 0.9479 0.4194 0.019 Uiso 1 1 calc R
H24B H 0.6084 0.9993 0.4719 0.019 Uiso 1 1 calc R
C23 C 0.66598(13) 0.87473(9) 0.51885(8) 0.0140(2) Uani 1 1 d .
H23 H 0.7300 0.8991 0.5709 0.017 Uiso 1 1 calc R
C22 C 0.67832(13) 0.78429(9) 0.50756(9) 0.0145(2) Uani 1 1 d .
H22 H 0.7495 0.7547 0.5528 0.017 Uiso 1 1 calc R
C29 C 0.65096(14) 0.74028(10) 0.42160(9) 0.0185(3) Uani 1 1 d .
H29A H 0.7150 0.6907 0.4243 0.022 Uiso 1 1 calc R
H29B H 0.6658 0.7840 0.3796 0.022 Uiso 1 1 calc R
C28 C 0.50693(15) 0.70398(10) 0.39170(10) 0.0195(3) Uani 1 1 d .
H28A H 0.4818 0.6990 0.3290 0.023 Uiso 1 1 calc R
H28B H 0.5044 0.6435 0.4152 0.023 Uiso 1 1 calc R

loop_
_atom_site_aniso_label
_atom_site_aniso_U_11
_atom_site_aniso_U_22
_atom_site_aniso_U_33
_atom_site_aniso_U_23
_atom_site_aniso_U_13
_atom_site_aniso_U_12
Rh1 0.01035(5) 0.01017(5) 0.00936(5) -0.00074(3) 0.00245(3) -0.00040(3)
P1 0.01102(13) 0.00986(14) 0.00947(13) 0.00024(11) 0.00226(11) 0.00000(11)
Cl1 0.01526(14) 0.02558(17) 0.01140(13) -0.00044(11) 0.00143(11) 0.00507(12)
N1 0.0129(5) 0.0116(5) 0.0124(5) -0.0012(4) 0.0030(4) 0.0000(4)
C1 0.0128(5) 0.0114(6) 0.0105(5) 0.0001(4) 0.0024(4) 0.0006(4)
C2 0.0136(5) 0.0166(6) 0.0131(5) 0.0009(5) 0.0035(4) 0.0012(5)
C3 0.0173(6) 0.0148(6) 0.0123(5) 0.0018(4) 0.0046(4) 0.0045(5)
C4 0.0214(6) 0.0225(7) 0.0176(6) 0.0019(5) 0.0085(5) 0.0074(5)
C5 0.0329(8) 0.0220(7) 0.0172(6) -0.0011(5) 0.0105(6) 0.0100(6)
C6 0.0340(8) 0.0173(7) 0.0163(6) -0.0037(5) 0.0047(6) 0.0052(6)
C7 0.0231(7) 0.0147(6) 0.0160(6) -0.0012(5) 0.0020(5) 0.0018(5)
C8 0.0168(6) 0.0118(6) 0.0115(5) 0.0012(4) 0.0028(4) 0.0037(5)
C9 0.0144(6) 0.0310(8) 0.0244(7) -0.0053(6) 0.0066(5) -0.0040(6)
C10 0.0117(5) 0.0128(6) 0.0130(5) 0.0016(4) 0.0012(4) -0.0005(4)
C11 0.0183(6) 0.0147(6) 0.0158(6) 0.0022(5) 0.0050(5) 0.0017(5)
C12 0.0228(7) 0.0132(6) 0.0208(6) 0.0002(5) 0.0046(5) 0.0012(5)
C13 0.0203(6) 0.0130(6) 0.0212(6) 0.0040(5) 0.0016(5) -0.0024(5)
C14 0.0199(6) 0.0186(7) 0.0154(6) 0.0035(5) 0.0030(5) -0.0048(5)
C15 0.0172(6) 0.0153(6) 0.0135(5) 0.0006(5) 0.0030(5) -0.0027(5)
C16 0.0121(5) 0.0148(6) 0.0107(5) 0.0012(4) 0.0034(4) -0.0002(4)
C17 0.0165(6) 0.0138(6) 0.0167(6) 0.0012(5) 0.0034(5) 0.0003(5)
C18 0.0176(6) 0.0192(7) 0.0195(6) 0.0058(5) 0.0027(5) 0.0044(5)
C19 0.0149(6) 0.0272(8) 0.0145(6) 0.0033(5) 0.0013(5) 0.0020(5)
C20 0.0151(6) 0.0229(7) 0.0149(6) -0.0025(5) 0.0017(5) -0.0027(5)
C21 0.0155(6) 0.0154(6) 0.0144(6) -0.0003(5) 0.0030(5) -0.0003(5)
C27 0.0160(6) 0.0177(6) 0.0105(5) -0.0035(4) 0.0045(4) -0.0058(5)
C26 0.0141(5) 0.0172(6) 0.0112(5) 0.0017(4) 0.0020(4) -0.0027(5)
C25 0.0169(6) 0.0195(7) 0.0153(6) 0.0047(5) 0.0029(5) -0.0033(5)
C24 0.0155(6) 0.0128(6) 0.0192(6) 0.0009(5) 0.0050(5) -0.0032(5)
C23 0.0108(5) 0.0150(6) 0.0159(6) -0.0009(5) 0.0028(4) -0.0029(4)
C22 0.0112(5) 0.0144(6) 0.0192(6) -0.0002(5) 0.0062(5) 0.0000(5)
C29 0.0193(6) 0.0162(6) 0.0235(7) -0.0045(5) 0.0120(5) -0.0021(5)
C28 0.0219(7) 0.0187(7) 0.0213(7) -0.0088(5) 0.0117(5) -0.0063(5)

loop_
_atom_type_symbol
_atom_type_description
_atom_type_scat_dispersion_real
_atom_type_scat_dispersion_imag
_atom_type_scat_source
C C 0.0033 0.0016 'International Tables Vol C Tables 4.2.6.8 and 6.1.1.4'
H H 0.0000 0.0000 'International Tables Vol C Tables 4.2.6.8 and 6.1.1.4'
N N 0.0061 0.0033 'International Tables Vol C Tables 4.2.6.8 and 6.1.1.4'
P P 0.1023 0.0942 'International Tables Vol C Tables 4.2.6.8 and 6.1.1.4'
Cl Cl 0.1484 0.1585 'International Tables Vol C Tables 4.2.6.8 and 6.1.1.4'
Rh Rh -1.1178 0.9187 'International Tables Vol C Tables 4.2.6.8 and 6.1.1.4'

loop_
_geom_angle_atom_site_label_1
_geom_angle_atom_site_label_2
_geom_angle_atom_site_label_3
_geom_angle
C27 Rh1 C26 38.75(5)
C27 Rh1 C23 97.06(5)
C26 Rh1 C23 80.91(5)
C27 Rh1 C22 81.59(5)
C26 Rh1 C22 88.81(5)
C23 Rh1 C22 36.17(5)
C27 Rh1 P1 90.66(4)
C26 Rh1 P1 96.13(4)
C23 Rh1 P1 163.04(4)
C22 Rh1 P1 160.77(4)
C27 Rh1 Cl1 156.43(4)
C26 Rh1 Cl1 163.61(4)
C23 Rh1 Cl1 88.19(4)
C22 Rh1 Cl1 89.56(4)
P1 Rh1 Cl1 90.726(12)
C1 P1 C10 105.56(6)
C1 P1 C16 101.64(6)
C10 P1 C16 105.23(6)
C1 P1 Rh1 115.61(4)
C10 P1 Rh1 111.98(4)
C16 P1 Rh1 115.62(4)
C8 N1 C1 109.04(11)
C8 N1 H1 125.5
C1 N1 H1 125.5
C2 C1 N1 109.42(11)
C2 C1 P1 131.05(10)
N1 C1 P1 119.42(9)
C1 C2 C3 106.13(12)
C1 C2 C9 128.31(13)
C3 C2 C9 125.53(12)
C4 C3 C8 119.14(13)
C4 C3 C2 133.21(13)
C8 C3 C2 107.64(11)
C5 C4 C3 118.63(14)
C5 C4 H4 120.7
C3 C4 H4 120.7
C4 C5 C6 121.19(13)
C4 C5 H5 119.4
C6 C5 H5 119.4
C7 C6 C5 121.65(14)
C7 C6 H6 119.2
C5 C6 H6 119.2
C6 C7 C8 116.94(14)
C6 C7 H7 121.5
C8 C7 H7 121.5
N1 C8 C7 129.78(13)
N1 C8 C3 107.75(11)
C7 C8 C3 122.45(12)
C2 C9 H9A 109.5
C2 C9 H9B 109.5
H9A C9 H9B 109.5
C2 C9 H9C 109.5
H9A C9 H9C 109.5
H9B C9 H9C 109.5
C15 C10 C11 118.94(12)
C15 C10 P1 122.16(10)
C11 C10 P1 118.90(10)
C12 C11 C10 120.48(13)
C12 C11 H11 119.8
C10 C11 H11 119.8
C13 C12 C11 120.32(14)
C13 C12 H12 119.8
C11 C12 H12 119.8
C12 C13 C14 119.57(13)
C12 C13 H13 120.2
C14 C13 H13 120.2
C13 C14 C15 120.57(13)
C13 C14 H14 119.7
C15 C14 H14 119.7
C14 C15 C10 120.10(13)
C14 C15 H15 120.0
C10 C15 H15 120.0
C21 C16 C17 118.96(12)
C21 C16 P1 123.64(10)
C17 C16 P1 117.18(10)
C18 C17 C16 120.58(13)
C18 C17 H17 119.7
C16 C17 H17 119.7
C17 C18 C19 120.29(14)
C17 C18 H18 119.9
C19 C18 H18 119.9
C20 C19 C18 119.39(13)
C20 C19 H19 120.3
C18 C19 H19 120.3
C19 C20 C21 120.78(13)
C19 C20 H20 119.6
C21 C20 H20 119.6
C20 C21 C16 120.00(13)
C20 C21 H21 120.0
C16 C21 H21 120.0
C26 C27 C28 126.00(12)
C26 C27 Rh1 71.28(7)
C28 C27 Rh1 109.52(9)
C26 C27 H27 113.9
C28 C27 H27 113.9
Rh1 C27 H27 113.9
C27 C26 C25 124.15(12)
C27 C26 Rh1 69.97(7)
C25 C26 Rh1 114.17(9)
C27 C26 H26 113.7
C25 C26 H26 113.7
Rh1 C26 H26 113.7
C26 C25 C24 113.49(11)
C26 C25 H25A 108.9
C24 C25 H25A 108.9
C26 C25 H25B 108.9
C24 C25 H25B 108.9
H25A C25 H25B 107.7
C23 C24 C25 113.42(11)
C23 C24 H24A 108.9
C25 C24 H24A 108.9
C23 C24 H24B 108.9
C25 C24 H24B 108.9
H24A C24 H24B 107.7
C22 C23 C24 124.43(12)
C22 C23 Rh1 72.38(7)
C24 C23 Rh1 109.71(8)
C22 C23 H23 114.2
C24 C23 H23 114.2
Rh1 C23 H23 114.2
C23 C22 C29 123.61(13)
C23 C22 Rh1 71.45(7)
C29 C22 Rh1 110.52(9)
C23 C22 H22 114.5
C29 C22 H22 114.5
Rh1 C22 H22 114.5
C22 C29 C28 112.28(11)
C22 C29 H29A 109.1
C28 C29 H29A 109.1
C22 C29 H29B 109.1
C28 C29 H29B 109.1
H29A C29 H29B 107.9
C27 C28 C29 113.37(11)
C27 C28 H28A 108.9
C29 C28 H28A 108.9
C27 C28 H28B 108.9
C29 C28 H28B 108.9
H28A C28 H28B 107.7

loop_
_geom_bond_atom_site_label_1
_geom_bond_atom_site_label_2
_geom_bond_distance
Rh1 C27 2.1156(12)
Rh1 C26 2.1326(13)
Rh1 C23 2.2193(13)
Rh1 C22 2.2312(13)
Rh1 P1 2.3077(3)
Rh1 Cl1 2.3766(3)
P1 C1 1.8032(13)
P1 C10 1.8247(14)
P1 C16 1.8330(13)
N1 C8 1.3695(16)
N1 C1 1.3893(16)
N1 H1 0.8800
C1 C2 1.3851(17)
C2 C3 1.4338(19)
C2 C9 1.497(2)
C3 C4 1.4084(18)
C3 C8 1.4117(19)
C4 C5 1.380(2)
C4 H4 0.9500
C5 C6 1.409(2)
C5 H5 0.9500
C6 C7 1.383(2)
C6 H6 0.9500
C7 C8 1.4000(19)
C7 H7 0.9500
C9 H9A 0.9800
C9 H9B 0.9800
C9 H9C 0.9800
C10 C15 1.3981(18)
C10 C11 1.3988(19)
C11 C12 1.3901(19)
C11 H11 0.9500
C12 C13 1.387(2)
C12 H12 0.9500
C13 C14 1.388(2)
C13 H13 0.9500
C14 C15 1.3924(19)
C14 H14 0.9500
C15 H15 0.9500
C16 C21 1.3945(18)
C16 C17 1.4002(19)
C17 C18 1.3883(19)
C17 H17 0.9500
C18 C19 1.389(2)
C18 H18 0.9500
C19 C20 1.387(2)
C19 H19 0.9500
C20 C21 1.3941(19)
C20 H20 0.9500
C21 H21 0.9500
C27 C26 1.409(2)
C27 C28 1.5088(19)
C27 H27 1.0000
C26 C25 1.5260(18)
C26 H26 1.0000
C25 C24 1.5380(19)
C25 H25A 0.9900
C25 H25B 0.9900
C24 C23 1.5034(19)
C24 H24A 0.9900
C24 H24B 0.9900
C23 C22 1.3816(19)
C23 H23 1.0000
C22 C29 1.5092(19)
C22 H22 1.0000
C29 C28 1.540(2)
C29 H29A 0.9900
C29 H29B 0.9900
C28 H28A 0.9900
C28 H28B 0.9900

loop_
_geom_torsion_atom_site_label_1
_geom_torsion_atom_site_label_2
_geom_torsion_atom_site_label_3
_geom_torsion_atom_site_label_4
_geom_torsion
C27 Rh1 P1 C1 -153.58(6)
C26 Rh1 P1 C1 -115.14(6)
C23 Rh1 P1 C1 -36.23(13)
C22 Rh1 P1 C1 140.70(12)
Cl1 Rh1 P1 C1 49.95(5)
C27 Rh1 P1 C10 85.48(6)
C26 Rh1 P1 C10 123.92(6)
C23 Rh1 P1 C10 -157.17(13)
C22 Rh1 P1 C10 19.76(12)
Cl1 Rh1 P1 C10 -70.99(5)
C27 Rh1 P1 C16 -35.03(6)
C26 Rh1 P1 C16 3.42(6)
C23 Rh1 P1 C16 82.33(13)
C22 Rh1 P1 C16 -100.75(12)
Cl1 Rh1 P1 C16 168.50(5)
C8 N1 C1 C2 1.11(14)
C8 N1 C1 P1 177.66(9)
C10 P1 C1 C2 -63.93(14)
C16 P1 C1 C2 45.69(14)
Rh1 P1 C1 C2 171.72(11)
C10 P1 C1 N1 120.38(10)
C16 P1 C1 N1 -130.00(10)
Rh1 P1 C1 N1 -3.96(11)
N1 C1 C2 C3 -1.19(15)
P1 C1 C2 C3 -177.21(10)
N1 C1 C2 C9 176.95(13)
P1 C1 C2 C9 0.9(2)
C1 C2 C3 C4 179.43(14)
C9 C2 C3 C4 1.2(2)
C1 C2 C3 C8 0.85(15)
C9 C2 C3 C8 -177.36(13)
C8 C3 C4 C5 0.1(2)
C2 C3 C4 C5 -178.40(14)
C3 C4 C5 C6 0.1(2)
C4 C5 C6 C7 0.1(2)
C5 C6 C7 C8 -0.5(2)
C1 N1 C8 C7 -178.92(13)
C1 N1 C8 C3 -0.54(14)
C6 C7 C8 N1 178.87(13)
C6 C7 C8 C3 0.7(2)
C4 C3 C8 N1 -179.01(12)
C2 C3 C8 N1 -0.20(15)
C4 C3 C8 C7 -0.5(2)
C2 C3 C8 C7 178.32(12)
C1 P1 C10 C15 0.79(13)
C16 P1 C10 C15 -106.23(11)
Rh1 P1 C10 C15 127.39(10)
C1 P1 C10 C11 -178.48(10)
C16 P1 C10 C11 74.49(12)
Rh1 P1 C10 C11 -51.89(11)
C15 C10 C11 C12 1.4(2)
P1 C10 C11 C12 -179.30(11)
C10 C11 C12 C13 -0.9(2)
C11 C12 C13 C14 0.2(2)
C12 C13 C14 C15 0.0(2)
C13 C14 C15 C10 0.6(2)
C11 C10 C15 C14 -1.3(2)
P1 C10 C15 C14 179.47(11)
C1 P1 C16 C21 -135.75(11)
C10 P1 C16 C21 -25.88(13)
Rh1 P1 C16 C21 98.22(11)
C1 P1 C16 C17 49.72(11)
C10 P1 C16 C17 159.59(10)
Rh1 P1 C16 C17 -76.31(11)
C21 C16 C17 C18 -0.1(2)
P1 C16 C17 C18 174.65(11)
C16 C17 C18 C19 -0.4(2)
C17 C18 C19 C20 0.8(2)
C18 C19 C20 C21 -0.6(2)
C19 C20 C21 C16 0.0(2)
C17 C16 C21 C20 0.35(19)
P1 C16 C21 C20 -174.09(10)
C23 Rh1 C27 C26 -65.87(8)
C22 Rh1 C27 C26 -98.67(8)
P1 Rh1 C27 C26 99.00(7)
Cl1 Rh1 C27 C26 -167.67(7)
C26 Rh1 C27 C28 122.57(13)
C23 Rh1 C27 C28 56.70(10)
C22 Rh1 C27 C28 23.90(9)
P1 Rh1 C27 C28 -138.43(9)
Cl1 Rh1 C27 C28 -45.10(15)
C28 C27 C26 C25 5.3(2)
Rh1 C27 C26 C25 106.22(12)
C28 C27 C26 Rh1 -100.94(13)
C23 Rh1 C26 C27 113.47(8)
C22 Rh1 C26 C27 78.00(8)
P1 Rh1 C26 C27 -83.37(7)
Cl1 Rh1 C26 C27 162.39(11)
C27 Rh1 C26 C25 -119.43(13)
C23 Rh1 C26 C25 -5.95(10)
C22 Rh1 C26 C25 -41.43(10)
P1 Rh1 C26 C25 157.20(10)
Cl1 Rh1 C26 C25 43.0(2)
C27 C26 C25 C24 -91.06(16)
Rh1 C26 C25 C24 -9.64(15)
C26 C25 C24 C23 27.92(17)
C25 C24 C23 C22 49.94(18)
C25 C24 C23 Rh1 -31.77(14)
C27 Rh1 C23 C22 -65.21(9)
C26 Rh1 C23 C22 -100.55(9)
P1 Rh1 C23 C22 178.29(9)
Cl1 Rh1 C23 C22 91.73(8)
C27 Rh1 C23 C24 55.88(10)
C26 Rh1 C23 C24 20.54(9)
C22 Rh1 C23 C24 121.09(13)
P1 Rh1 C23 C24 -60.62(17)
Cl1 Rh1 C23 C24 -147.18(9)
C24 C23 C22 C29 0.6(2)
Rh1 C23 C22 C29 102.76(12)
C24 C23 C22 Rh1 -102.20(12)
C27 Rh1 C22 C23 114.39(9)
C26 Rh1 C22 C23 76.15(8)
P1 Rh1 C22 C23 -178.48(8)
Cl1 Rh1 C22 C23 -87.54(8)
C27 Rh1 C22 C29 -5.47(10)
C26 Rh1 C22 C29 -43.70(10)
C23 Rh1 C22 C29 -119.86(13)
P1 Rh1 C22 C29 61.66(16)
Cl1 Rh1 C22 C29 152.61(9)
C23 C22 C29 C28 -94.84(16)
Rh1 C22 C29 C28 -14.00(15)
C26 C27 C28 C29 41.07(19)
Rh1 C27 C28 C29 -39.52(14)
C22 C29 C28 C27 35.56(17)
